data_7029052
loop_
_publ_author_name
'Tronnier, Alexander'
'Metz, Stefan'
'Wagenblast, Gerhard'
'Muenster, Ingo'
'Strassner, Thomas'

_publ_section_title
;
 Blue phosphorescent nitrile containing C^C* cyclometalated NHC
 platinum(ii) complexes.
;
_journal_issue 8
_journal_name_full 'Dalton transactions (Cambridge, England : 2003)'
_journal_page_first 3297
_journal_page_last 3305
_journal_paper_doi 10.1039/c3dt53264j
_journal_volume 43
_journal_year 2014
_chemical_compound_source 'see text'
_chemical_formula_moiety 'C22 H21 N3 O2 Pt'
_chemical_formula_sum 'C22 H21 N3 O2 Pt'
_chemical_formula_weight 554.51
_chemical_name_systematic ?
_space_group_IT_number 15
_symmetry_cell_setting monoclinic
_symmetry_Int_Tables_number 15
_symmetry_space_group_name_Hall '-C 2yc'
_symmetry_space_group_name_H-M 'C 1 2/c 1'
_atom_sites_solution_hydrogens geom
_atom_sites_solution_primary direct
_atom_sites_solution_secondary difmap
_audit_creation_method 'PLATON <TABLE ACC> option'
_cell_angle_alpha 90
_cell_angle_beta 103.65(3)
_cell_angle_gamma 90
_cell_formula_units_Z 8
_cell_length_a 25.953(5)
_cell_length_b 11.773(2)
_cell_length_c 14.429(3)
_cell_measurement_reflns_used 971
_cell_measurement_temperature 198
_cell_measurement_theta_max 27.02
_cell_measurement_theta_min 4.09
_cell_volume 4284.2(15)
_computing_cell_refinement 'Dirax/lsq (Duisenberg, 1992)'
_computing_data_collection 'Collect (Nonius BV, 1999)'
_computing_data_reduction 'EvalCCD (Duisenberg et al., 2003)'
_computing_molecular_graphics 'PLATON (Spek, 2011), ORTEP (Farrugia, L. J. 1997), MERCURY (van de Streek, J. 2006)'
_computing_publication_material 'PLATON (Spek, 2011)'
_computing_structure_refinement 'SHELXL97 (Sheldrick, 1997), SHELXLE (Huebschle, 2011)'
_computing_structure_solution 'SIR92 (Altomare et al., 1994)'
_diffrn_ambient_temperature 198
_diffrn_detector 'CCD plate'
_diffrn_detector_area_resol_mean 9
_diffrn_measured_fraction_theta_full 0.992
_diffrn_measured_fraction_theta_max 0.992
_diffrn_measurement_device '95mm CCD camera on \k-goniostat'
_diffrn_measurement_device_type 'Bruker KappaCCD'
_diffrn_measurement_method 'phi- and omega-rotation'
_diffrn_radiation_monochromator graphite
_diffrn_radiation_probe x-ray
_diffrn_radiation_source 'fine-focus sealed tube'
_diffrn_radiation_type MoK\a
_diffrn_radiation_wavelength 0.71073
_diffrn_reflns_av_R_equivalents 0.0322
_diffrn_reflns_av_unetI/netI 0.0110
_diffrn_reflns_limit_h_max 31
_diffrn_reflns_limit_h_min -31
_diffrn_reflns_limit_k_max 14
_diffrn_reflns_limit_k_min -14
_diffrn_reflns_limit_l_max 17
_diffrn_reflns_limit_l_min -17
_diffrn_reflns_number 84091
_diffrn_reflns_reduction_process
;
;
_diffrn_reflns_theta_full 25.40
_diffrn_reflns_theta_max 25.40
_diffrn_reflns_theta_min 4.83
_exptl_absorpt_coefficient_mu 6.571
_exptl_absorpt_correction_T_max 0.212
_exptl_absorpt_correction_T_min 0.186
_exptl_absorpt_correction_type multi-scan
_exptl_absorpt_process_details 'SADABS 2.10.(Sheldrick,Bruker AXS Inc.,2002)'
_exptl_crystal_colour yellow
_exptl_crystal_density_diffrn 1.719
_exptl_crystal_density_method 'Not Measured'
_exptl_crystal_description fragment
_exptl_crystal_F_000 2144
_exptl_crystal_size_max 0.390
_exptl_crystal_size_mid 0.390
_exptl_crystal_size_min 0.340
_platon_squeeze_details
;
The unit cell contains one dcm molecule which has been 
treated as a diffuse contribution to the overall scattering without 
specific atom positions by SQUEEZE/PLATON.
;
_refine_diff_density_max 0.881
_refine_diff_density_min -1.004
_refine_diff_density_rms 0.117
_refine_ls_extinction_method none
_refine_ls_goodness_of_fit_ref 1.139
_refine_ls_hydrogen_treatment constr
_refine_ls_matrix_type full
_refine_ls_number_parameters 245
_refine_ls_number_reflns 3917
_refine_ls_number_restraints 0
_refine_ls_restrained_S_all 1.139
_refine_ls_R_factor_all 0.0257
_refine_ls_R_factor_gt 0.0207
_refine_ls_shift/su_max 0.002
_refine_ls_shift/su_mean 0.000
_refine_ls_structure_factor_coef Fsqd
_refine_ls_weighting_details 'calc w=1/[\s^2^(Fo^2^)+(0.0228P)^2^+31.1323P] where P=(Fo^2^+2Fc^2^)/3'
_refine_ls_weighting_scheme calc
_refine_ls_wR_factor_gt 0.0539
_refine_ls_wR_factor_ref 0.0567
_reflns_number_gt 3478
_reflns_number_total 3917
_reflns_threshold_expression I>2\s(I)
_cod_data_source_file c3dt53264j.txt
_cod_data_source_block compound_3
_cod_depositor_comments
;
The following automatic conversions were performed:

'_symmetry_cell_setting' value 'Monoclinic' changed to 'monoclinic'
according to
/usr/data/users/saulius/automatic-downloads/current/RSC/lib/dictionaries/cif_core.dic
dictionary named 'cif_core.dic' version 2.4.2 from 2011-04-26.

Automatic conversion script
Id: cif_fix_values 2281 2013-09-26 08:29:07Z andrius 
;
_cod_original_sg_symbol_H-M 'C 2/c'
_cod_database_code 7029052

loop_
_symmetry_equiv_pos_site_id
_symmetry_equiv_pos_as_xyz
1 x,y,z
2 -x,y,1/2-z
3 -x,-y,-z
4 x,-y,1/2+z
5 1/2+x,1/2+y,z
6 1/2-x,1/2+y,1/2-z
7 1/2-x,1/2-y,-z
8 1/2+x,1/2-y,1/2+z

loop_
_atom_site_aniso_label
_atom_site_aniso_U_11
_atom_site_aniso_U_22
_atom_site_aniso_U_33
_atom_site_aniso_U_23
_atom_site_aniso_U_13
_atom_site_aniso_U_12
Pt1 0.0200(1) 0.0179(1) 0.0208(1) 0.0006(1) 0.0071(1) 0.0000(1)
O1 0.0309(17) 0.0300(18) 0.0331(17) 0.0099(14) 0.0081(14) 0.0023(14)
O2 0.0291(16) 0.0277(16) 0.0299(16) 0.0014(13) 0.0101(13) -0.0055(13)
N2 0.0205(17) 0.0268(19) 0.0259(18) 0.0020(15) 0.0047(14) 0.0003(15)
N1 0.0175(17) 0.0220(17) 0.0241(18) 0.0042(14) 0.0023(14) -0.0005(14)
N3 0.030(2) 0.054(3) 0.053(3) 0.002(2) -0.007(2) -0.002(2)
C1 0.023(2) 0.021(2) 0.022(2) -0.0022(17) 0.0056(16) 0.0035(17)
C2 0.026(2) 0.024(2) 0.026(2) -0.0020(18) 0.0069(18) -0.0022(18)
C3 0.020(2) 0.026(2) 0.025(2) -0.0030(17) 0.0062(16) -0.0035(17)
C4 0.026(2) 0.035(3) 0.037(3) 0.010(2) 0.0029(19) -0.006(2)
C5 0.035(3) 0.043(3) 0.048(3) 0.014(2) 0.011(2) -0.011(2)
C6 0.020(2) 0.050(3) 0.047(3) 0.006(2) 0.003(2) -0.012(2)
C7 0.021(2) 0.040(3) 0.034(2) 0.001(2) 0.0014(19) -0.003(2)
C8 0.020(2) 0.024(2) 0.025(2) -0.0002(17) 0.0049(17) 0.0017(17)
C9 0.022(2) 0.019(2) 0.024(2) -0.0038(16) 0.0071(16) 0.0011(16)
C10 0.023(2) 0.021(2) 0.028(2) -0.0030(17) 0.0067(17) 0.0001(17)
C11 0.0233(15) 0.0241(16) 0.0329(17) 0.0014(13) 0.0030(13) 0.0005(12)
C12 0.0233(15) 0.0241(16) 0.0329(17) 0.0014(13) 0.0030(13) 0.0005(12)
C13 0.028(2) 0.031(2) 0.038(3) 0.009(2) 0.009(2) -0.004(2)
C14 0.027(2) 0.034(3) 0.033(2) 0.001(2) 0.006(2) 0.001(2)
C15 0.043(2) 0.038(2) 0.057(2) 0.0156(19) -0.0010(18) 0.0076(17)
C16 0.030(3) 0.088(5) 0.026(2) 0.004(3) 0.002(2) -0.003(3)
C17 0.043(2) 0.038(2) 0.057(2) 0.0156(19) -0.0010(18) 0.0076(17)
C18 0.048(3) 0.058(4) 0.064(4) 0.042(3) 0.006(3) 0.005(3)
C19 0.032(3) 0.036(3) 0.040(3) 0.013(2) 0.013(2) 0.001(2)
C20 0.047(3) 0.027(2) 0.045(3) 0.012(2) 0.024(2) 0.000(2)
C21 0.032(2) 0.029(2) 0.029(2) -0.0032(19) 0.0138(19) -0.0069(19)
C22 0.038(3) 0.038(3) 0.051(3) 0.002(2) 0.017(2) -0.011(2)

loop_
_atom_site_label
_atom_site_type_symbol
_atom_site_thermal_displace_type
_atom_site_fract_x
_atom_site_fract_y
_atom_site_fract_z
_atom_site_occupancy
_atom_site_U_iso_or_equiv
_atom_site_calc_flag
_atom_site_refinement_flags
Pt1 Pt Uani 0.26445(1) 0.14399(1) 0.43779(1) 1.000 0.0192(1) d .
O1 O Uani 0.30075(12) 0.0343(3) 0.5474(2) 1.000 0.0312(10) d .
O2 O Uani 0.19357(12) 0.0615(3) 0.4297(2) 1.000 0.0284(9) d .
N1 N Uani 0.31811(13) 0.3124(3) 0.3569(2) 1.000 0.0216(10) d .
N2 N Uani 0.37824(13) 0.2352(3) 0.4699(2) 1.000 0.0245(10) d .
N3 N Uani 0.06744(17) 0.2865(4) 0.0918(3) 1.000 0.0485(16) d .
C1 C Uani 0.32597(16) 0.2320(4) 0.4270(3) 1.000 0.0220(12) d .
C2 C Uani 0.40394(17) 0.3159(4) 0.4256(3) 1.000 0.0252(12) d .
C3 C Uani 0.36553(16) 0.3665(4) 0.3538(3) 1.000 0.0235(12) d .
C4 C Uani 0.37829(18) 0.4522(4) 0.2973(3) 1.000 0.0334(16) d .
C5 C Uani 0.4312(2) 0.4846(5) 0.3150(4) 1.000 0.0418(17) d .
C6 C Uani 0.46920(18) 0.4339(5) 0.3854(4) 1.000 0.0398(16) d .
C7 C Uani 0.45711(18) 0.3477(4) 0.4417(3) 1.000 0.0325(14) d .
C8 C Uani 0.26527(16) 0.3186(4) 0.2991(3) 1.000 0.0231(12) d .
C9 C Uani 0.23180(16) 0.2402(3) 0.3280(3) 1.000 0.0214(12) d .
C10 C Uani 0.18015(16) 0.2360(4) 0.2745(3) 1.000 0.0239(12) d .
C11 C Uani 0.16302(17) 0.3070(4) 0.1951(3) 1.000 0.0274(9) d .
C12 C Uani 0.19702(17) 0.3855(4) 0.1691(3) 1.000 0.0274(9) d .
C13 C Uani 0.24900(18) 0.3934(4) 0.2228(3) 1.000 0.0321(14) d .
C14 C Uani 0.10930(18) 0.2967(4) 0.1374(3) 1.000 0.0315(14) d .
C15 C Uani 0.4036(2) 0.1636(5) 0.5531(4) 1.000 0.0481(12) d .
C16 C Uani 0.4361(2) 0.2334(6) 0.6345(3) 1.000 0.049(2) d .
C17 C Uani 0.4354(2) 0.0699(5) 0.5204(4) 1.000 0.0481(12) d .
C18 C Uani 0.3143(2) -0.1173(5) 0.6549(5) 1.000 0.058(2) d .
C19 C Uani 0.27886(19) -0.0477(4) 0.5793(4) 1.000 0.0353(17) d .
C20 C Uani 0.2256(2) -0.0760(4) 0.5515(4) 1.000 0.0375(16) d .
C21 C Uani 0.18646(18) -0.0237(4) 0.4810(3) 1.000 0.0289(12) d .
C22 C Uani 0.1306(2) -0.0689(5) 0.4583(4) 1.000 0.0413(17) d .
H4A H Uiso 0.35200 0.48720 0.24860 1.000 0.0400 c R
H5A H Uiso 0.44130 0.54320 0.27760 1.000 0.0500 c R
H6A H Uiso 0.50490 0.45900 0.39570 1.000 0.0480 c R
H7A H Uiso 0.48380 0.31180 0.48920 1.000 0.0390 c R
H10A H Uiso 0.15590 0.18430 0.29170 1.000 0.0290 c R
H12A H Uiso 0.18490 0.43330 0.11530 1.000 0.0330 c R
H13A H Uiso 0.27270 0.44810 0.20790 1.000 0.0390 c R
H15A H Uiso 0.37450 0.12650 0.57690 1.000 0.0580 c R
H16A H Uiso 0.41680 0.30320 0.64180 1.000 0.0730 c R
H16B H Uiso 0.47020 0.25300 0.62050 1.000 0.0730 c R
H16C H Uiso 0.44230 0.18930 0.69360 1.000 0.0730 c R
H17A H Uiso 0.41260 0.02850 0.46720 1.000 0.0720 c R
H17B H Uiso 0.44860 0.01730 0.57340 1.000 0.0720 c R
H17C H Uiso 0.46530 0.10320 0.49960 1.000 0.0720 c R
H18A H Uiso 0.35120 -0.10760 0.65070 1.000 0.0870 c R
H18B H Uiso 0.30440 -0.19760 0.64580 1.000 0.0870 c R
H18C H Uiso 0.31060 -0.09240 0.71780 1.000 0.0870 c R
H20A H Uiso 0.21430 -0.13790 0.58410 1.000 0.0450 c R
H22A H Uiso 0.10560 -0.00520 0.44760 1.000 0.0620 c R
H22B H Uiso 0.12520 -0.11480 0.51190 1.000 0.0620 c R
H22C H Uiso 0.12470 -0.11600 0.40080 1.000 0.0620 c R

loop_
_atom_type_symbol
_atom_type_description
_atom_type_scat_dispersion_real
_atom_type_scat_dispersion_imag
_atom_type_scat_source
C C 0.0033 0.0016 ' International Tables Vol C Tables 4.2.6.8 and 6.1.1.4'
H H 0.0000 0.0000 ' International Tables Vol C Tables 4.2.6.8 and 6.1.1.4'
N N 0.0061 0.0033 ' International Tables Vol C Tables 4.2.6.8 and 6.1.1.4'
O O 0.0106 0.0060 ' International Tables Vol C Tables 4.2.6.8 and 6.1.1.4'
Pt Pt -1.7033 8.3905 ' International Tables Vol C Tables 4.2.6.8 and 6.1.1.4'

loop_
_geom_angle_atom_site_label_1
_geom_angle_atom_site_label_2
_geom_angle_atom_site_label_3
_geom_angle
_geom_angle_publ_flag
O1 Pt1 O2 89.35(13) yes
O1 Pt1 C1 99.12(16) yes
O1 Pt1 C9 175.96(15) yes
O2 Pt1 C1 171.29(15) yes
O2 Pt1 C9 90.95(15) yes
C1 Pt1 C9 80.46(18) yes
Pt1 O1 C19 126.1(3) yes
Pt1 O2 C21 125.7(3) yes
C1 N2 C2 110.2(3) yes
C1 N2 C15 124.0(4) yes
C2 N2 C15 125.9(4) yes
C1 N1 C3 111.2(3) yes
C1 N1 C8 115.0(4) yes
C3 N1 C8 133.6(3) yes
Pt1 C1 N2 137.2(3) yes
Pt1 C1 N1 116.6(3) yes
N2 C1 N1 106.2(4) yes
N2 C2 C3 107.2(4) yes
N2 C2 C7 131.7(4) yes
C3 C2 C7 121.1(4) no
N1 C3 C2 105.3(4) yes
N1 C3 C4 133.3(4) yes
C2 C3 C4 121.4(4) no
C3 C4 C5 117.1(4) no
C4 C5 C6 121.5(5) no
C5 C6 C7 122.1(5) no
C2 C7 C6 116.9(4) no
N1 C8 C9 111.8(4) yes
N1 C8 C13 124.3(4) yes
C9 C8 C13 124.0(4) no
Pt1 C9 C8 116.1(3) yes
Pt1 C9 C10 127.3(3) yes
C8 C9 C10 116.5(4) no
C9 C10 C11 120.9(4) no
C10 C11 C12 121.2(4) no
C10 C11 C14 119.7(4) no
C12 C11 C14 119.1(4) no
C11 C12 C13 119.2(4) no
C8 C13 C12 118.1(4) no
N3 C14 C11 178.7(5) yes
N2 C15 C16 112.2(5) yes
N2 C15 C17 109.3(4) yes
C16 C15 C17 113.0(5) no
O1 C19 C18 115.7(4) yes
O1 C19 C20 125.7(5) yes
C18 C19 C20 118.7(5) no
C19 C20 C21 127.4(5) no
O2 C21 C20 125.7(4) yes
O2 C21 C22 114.3(4) yes
C20 C21 C22 119.9(4) no
C3 C4 H4A 121.00 no
C5 C4 H4A 122.00 no
C4 C5 H5A 119.00 no
C6 C5 H5A 119.00 no
C5 C6 H6A 119.00 no
C7 C6 H6A 119.00 no
C2 C7 H7A 122.00 no
C6 C7 H7A 121.00 no
C9 C10 H10A 120.00 no
C11 C10 H10A 120.00 no
C11 C12 H12A 120.00 no
C13 C12 H12A 120.00 no
C8 C13 H13A 121.00 no
C12 C13 H13A 121.00 no
N2 C15 H15A 107.00 no
C16 C15 H15A 107.00 no
C17 C15 H15A 107.00 no
C15 C16 H16A 109.00 no
C15 C16 H16B 109.00 no
C15 C16 H16C 110.00 no
H16A C16 H16B 109.00 no
H16A C16 H16C 110.00 no
H16B C16 H16C 109.00 no
C15 C17 H17A 109.00 no
C15 C17 H17B 109.00 no
C15 C17 H17C 109.00 no
H17A C17 H17B 109.00 no
H17A C17 H17C 110.00 no
H17B C17 H17C 110.00 no
C19 C18 H18A 109.00 no
C19 C18 H18B 110.00 no
C19 C18 H18C 110.00 no
H18A C18 H18B 109.00 no
H18A C18 H18C 109.00 no
H18B C18 H18C 109.00 no
C19 C20 H20A 116.00 no
C21 C20 H20A 116.00 no
C21 C22 H22A 109.00 no
C21 C22 H22B 109.00 no
C21 C22 H22C 110.00 no
H22A C22 H22B 109.00 no
H22A C22 H22C 110.00 no
H22B C22 H22C 109.00 no

loop_
_geom_bond_atom_site_label_1
_geom_bond_atom_site_label_2
_geom_bond_distance
_geom_bond_publ_flag
Pt1 O1 2.086(3) yes
Pt1 O2 2.059(3) yes
Pt1 C1 1.940(4) yes
Pt1 C9 1.969(4) yes
O1 C19 1.261(6) yes
O2 C21 1.286(6) yes
N2 C1 1.352(5) yes
N2 C2 1.399(6) yes
N2 C15 1.487(6) yes
N1 C1 1.365(5) yes
N1 C3 1.396(6) yes
N1 C8 1.429(5) yes
N3 C14 1.136(6) yes
C2 C3 1.391(6) no
C2 C7 1.395(7) no
C3 C4 1.386(6) no
C4 C5 1.390(7) no
C5 C6 1.374(8) no
C6 C7 1.382(7) no
C8 C9 1.397(6) no
C8 C13 1.395(6) no
C9 C10 1.381(6) no
C10 C11 1.403(6) no
C11 C12 1.389(6) no
C11 C14 1.450(6) no
C12 C13 1.391(6) no
C15 C16 1.516(8) no
C15 C17 1.518(8) no
C18 C19 1.495(8) no
C19 C20 1.386(7) no
C20 C21 1.399(7) no
C21 C22 1.506(7) no
C4 H4A 0.9500 no
C5 H5A 0.9500 no
C6 H6A 0.9500 no
C7 H7A 0.9500 no
C10 H10A 0.9500 no
C12 H12A 0.9500 no
C13 H13A 0.9500 no
C15 H15A 1.0000 no
C16 H16A 0.9800 no
C16 H16B 0.9800 no
C16 H16C 0.9800 no
C17 H17A 0.9800 no
C17 H17B 0.9800 no
C17 H17C 0.9800 no
C18 H18A 0.9800 no
C18 H18B 0.9800 no
C18 H18C 0.9800 no
C20 H20A 0.9500 no
C22 H22A 0.9800 no
C22 H22B 0.9800 no
C22 H22C 0.9800 no

loop_
_geom_hbond_atom_site_label_D
_geom_hbond_atom_site_label_H
_geom_hbond_atom_site_label_A
_geom_hbond_distance_DH
_geom_hbond_distance_HA
_geom_hbond_distance_DA
_geom_hbond_angle_DHA
_geom_hbond_site_symmetry_A
_geom_hbond_publ_flag
C7 H7A N3 0.9500 2.5900 3.530(6) 168.00 8_555 yes
C10 H10A O2 0.9500 2.4700 2.998(5) 115.00 . yes
C15 H15A O1 1.0000 2.1500 3.057(6) 149.00 . yes

loop_
_geom_torsion_atom_site_label_1
_geom_torsion_atom_site_label_2
_geom_torsion_atom_site_label_3
_geom_torsion_atom_site_label_4
_geom_torsion
_geom_torsion_publ_flag
O2 Pt1 O1 C19 2.9(4) no
C1 Pt1 O1 C19 -175.0(4) no
O1 Pt1 O2 C21 -0.8(4) no
C9 Pt1 O2 C21 175.2(4) no
O1 Pt1 C1 N2 -0.5(5) no
O1 Pt1 C1 N1 177.1(3) no
C9 Pt1 C1 N2 -176.4(5) no
C9 Pt1 C1 N1 1.2(3) no
O2 Pt1 C9 C8 -179.3(3) no
O2 Pt1 C9 C10 -1.8(4) no
C1 Pt1 C9 C8 -0.8(3) no
C1 Pt1 C9 C10 176.8(4) no
Pt1 O1 C19 C18 177.0(4) no
Pt1 O1 C19 C20 -4.3(7) no
Pt1 O2 C21 C20 -0.1(7) no
Pt1 O2 C21 C22 -178.7(3) no
C2 N2 C1 Pt1 176.4(4) no
C2 N2 C1 N1 -1.4(5) no
C15 N2 C1 Pt1 -4.5(7) no
C15 N2 C1 N1 177.7(4) no
C1 N2 C2 C3 1.5(5) no
C1 N2 C2 C7 -177.8(5) no
C15 N2 C2 C3 -177.6(4) no
C15 N2 C2 C7 3.1(8) no
C1 N2 C15 C16 -128.1(5) no
C1 N2 C15 C17 105.8(5) no
C2 N2 C15 C16 50.9(6) no
C2 N2 C15 C17 -75.2(6) no
C3 N1 C1 Pt1 -177.5(3) no
C3 N1 C1 N2 0.8(5) no
C8 N1 C1 Pt1 -1.5(5) no
C8 N1 C1 N2 176.8(3) no
C1 N1 C3 C2 0.1(5) no
C1 N1 C3 C4 -179.7(5) no
C8 N1 C3 C2 -174.9(4) no
C8 N1 C3 C4 5.3(8) no
C1 N1 C8 C9 0.8(5) no
C1 N1 C8 C13 -178.9(4) no
C3 N1 C8 C9 175.7(4) no
C3 N1 C8 C13 -4.0(7) no
N2 C2 C3 N1 -1.0(5) no
N2 C2 C3 C4 178.9(4) no
C7 C2 C3 N1 178.5(4) no
C7 C2 C3 C4 -1.7(7) no
N2 C2 C7 C6 -178.6(5) no
C3 C2 C7 C6 2.2(7) no
N1 C3 C4 C5 -179.7(5) no
C2 C3 C4 C5 0.6(7) no
C3 C4 C5 C6 0.0(8) no
C4 C5 C6 C7 0.6(9) no
C5 C6 C7 C2 -1.6(8) no
N1 C8 C9 Pt1 0.2(5) no
N1 C8 C9 C10 -177.6(4) no
C13 C8 C9 Pt1 179.9(4) no
C13 C8 C9 C10 2.2(6) no
N1 C8 C13 C12 176.2(4) no
C9 C8 C13 C12 -3.5(7) no
Pt1 C9 C10 C11 -177.1(3) no
C8 C9 C10 C11 0.4(6) no
C9 C10 C11 C12 -1.5(7) no
C9 C10 C11 C14 176.9(4) no
C10 C11 C12 C13 0.2(7) no
C14 C11 C12 C13 -178.3(4) no
C11 C12 C13 C8 2.2(7) no
O1 C19 C20 C21 3.0(9) no
C18 C19 C20 C21 -178.4(5) no
C19 C20 C21 O2 -0.5(9) no
C19 C20 C21 C22 178.0(5) no

loop_
_platon_squeeze_void_nr
_platon_squeeze_void_average_x
_platon_squeeze_void_average_y
_platon_squeeze_void_average_z
_platon_squeeze_void_volume
_platon_squeeze_void_count_electrons
_platon_squeeze_void_content
1 0.500 0.138 0.250 126 18 ' '
2 0.500 -0.138 0.750 125 18 ' '
3 1.000 0.362 0.750 125 18 ' '
4 0.000 0.638 0.250 126 18 ' '
